data_2227024
loop_
_publ_author_name
'Owczarzak, Anita M.'
'Przyby\/l, Anna K.'
'Kubicki, Maciej'

_publ_section_title
;
 <i>N</i>-Methyl-2-thiocytisine
;
_journal_coeditor_code NK2044
_journal_issue 8
_journal_name_full 'Acta Crystallographica Section E'
_journal_page_first o1942
_journal_paper_doi 10.1107/S1600536810025870
_journal_volume 66
_journal_year 2010
_chemical_formula_iupac 'C12 H16 N2 S'
_chemical_formula_moiety 'C12 H16 N2 S'
_chemical_formula_sum 'C12 H16 N2 S'
_chemical_formula_weight 220.33
_chemical_name_common
;
<i>N</i>-Methyl-2-thiocytisine
;
_chemical_name_systematic
;
(1<i>R</i>,5<i>S</i>)-1,2,3,4,5,6-hexahydro-1,5-methano-8<i>H</i>-
pyrido[1,2-<i>a</i>][1,5]diazocine-8-thione
;
_space_group_IT_number 19
_symmetry_cell_setting orthorhombic
_symmetry_space_group_name_Hall 'P 2ac 2ab'
_symmetry_space_group_name_H-M 'P 21 21 21'
_atom_sites_solution_hydrogens geom
_atom_sites_solution_primary direct
_atom_sites_solution_secondary difmap
_audit_creation_method SHELXL-97
_cell_angle_alpha 90.00
_cell_angle_beta 90.00
_cell_angle_gamma 90.00
_cell_formula_units_Z 4
_cell_length_a 9.8530(6)
_cell_length_b 10.6964(7)
_cell_length_c 10.8226(7)
_cell_measurement_reflns_used 11220
_cell_measurement_temperature 100.0(10)
_cell_measurement_theta_max 28.9849
_cell_measurement_theta_min 3.3688
_cell_volume 1140.61(13)
_computing_cell_refinement 'CrysAlis PRO (Oxford Diffraction, 2009)'
_computing_data_collection 'CrysAlis PRO (Oxford Diffraction, 2009)'
_computing_data_reduction 'CrysAlis PRO (Oxford Diffraction, 2009)'
_computing_molecular_graphics 'Stereochemical Workstation Operation Manual (Siemens, 1989)'
_computing_publication_material 'SHELXL97 (Sheldrick, 2008)'
_computing_structure_refinement 'SHELXL97 (Sheldrick, 2008)'
_computing_structure_solution 'SIR92 (Altomare <i>et al.</i>,  1993)'
_diffrn_ambient_temperature 100.0(10)
_diffrn_detector_area_resol_mean 16.1544
_diffrn_measured_fraction_theta_full 0.997
_diffrn_measured_fraction_theta_max 0.932
_diffrn_measurement_device_type 'Xcalibur, Eos'
_diffrn_measurement_method \w-scan
_diffrn_radiation_monochromator graphite
_diffrn_radiation_source 'Enhance (Mo) X-ray Source'
_diffrn_radiation_type MoK\a
_diffrn_radiation_wavelength 0.71073
_diffrn_reflns_av_R_equivalents 0.0192
_diffrn_reflns_av_sigmaI/netI 0.0175
_diffrn_reflns_limit_h_max 12
_diffrn_reflns_limit_h_min -12
_diffrn_reflns_limit_k_max 13
_diffrn_reflns_limit_k_min -13
_diffrn_reflns_limit_l_max 14
_diffrn_reflns_limit_l_min -14
_diffrn_reflns_number 13752
_diffrn_reflns_theta_full 25.00
_diffrn_reflns_theta_max 29.00
_diffrn_reflns_theta_min 3.38
_exptl_absorpt_coefficient_mu 0.252
_exptl_absorpt_correction_T_max 1.00000
_exptl_absorpt_correction_T_min 0.92088
_exptl_absorpt_correction_type multi-scan
_exptl_absorpt_process_details
;
(CrysAlis PRO; Oxford Diffraction, 2009)
;
_exptl_crystal_colour colourless
_exptl_crystal_density_diffrn 1.283
_exptl_crystal_density_method 'not measured'
_exptl_crystal_description prism
_exptl_crystal_F_000 472
_exptl_crystal_size_max 0.5
_exptl_crystal_size_mid 0.2
_exptl_crystal_size_min 0.1
_refine_diff_density_max 0.250
_refine_diff_density_min -0.163
_refine_ls_abs_structure_details 'Flack (1983), 1015 Friedel pairs'
_refine_ls_abs_structure_Flack 0.02(4)
_refine_ls_extinction_method none
_refine_ls_goodness_of_fit_ref 1.069
_refine_ls_hydrogen_treatment mixed
_refine_ls_matrix_type full
_refine_ls_number_parameters 200
_refine_ls_number_reflns 2744
_refine_ls_number_restraints 0
_refine_ls_restrained_S_all 1.069
_refine_ls_R_factor_all 0.0230
_refine_ls_R_factor_gt 0.0213
_refine_ls_shift/su_max 0.001
_refine_ls_shift/su_mean 0.000
_refine_ls_structure_factor_coef Fsqd
_refine_ls_weighting_details 'calc w=1/[\s^2^(Fo^2^)+(0.0400P)^2^+0.0000P] where P=(Fo^2^+2Fc^2^)/3'
_refine_ls_weighting_scheme calc
_refine_ls_wR_factor_gt 0.0553
_refine_ls_wR_factor_ref 0.0558
_reflns_number_gt 2604
_reflns_number_total 2744
_reflns_threshold_expression I>2\s(I)
_cod_data_source_file nk2044.cif
_cod_data_source_block I
_cod_database_code 2227024
_cod_database_fobs_code 2227024

loop_
_symmetry_equiv_pos_as_xyz
'x, y, z'
'-x+1/2, -y, z+1/2'
'x+1/2, -y+1/2, -z'
'-x, y+1/2, -z+1/2'

loop_
_atom_site_type_symbol
_atom_site_label
_atom_site_fract_x
_atom_site_fract_y
_atom_site_fract_z
_atom_site_U_iso_or_equiv
_atom_site_adp_type
_atom_site_calc_flag
_atom_site_refinement_flags
_atom_site_occupancy
_atom_site_disorder_assembly
_atom_site_disorder_group
N N1 0.90884(9) 0.93342(8) 0.93639(8) 0.01107(18) Uani d . 1 . .
C C2 0.93960(11) 0.84480(9) 0.84655(9) 0.0124(2) Uani d . 1 . .
S S2 1.05611(3) 0.87330(3) 0.73429(2) 0.01503(7) Uani d . 1 . .
C C3 0.86834(12) 0.73023(11) 0.85333(10) 0.0161(2) Uani d . 1 . .
H H3 0.8883(14) 0.6684(13) 0.7933(13) 0.021(3) Uiso d . 1 . .
C C4 0.77017(12) 0.70978(11) 0.94042(11) 0.0195(2) Uani d . 1 . .
H H4 0.7145(14) 0.6306(15) 0.9409(13) 0.027(4) Uiso d . 1 . .
C C5 0.74016(12) 0.80336(11) 1.02604(10) 0.0174(2) Uani d . 1 . .
H H5 0.6694(15) 0.7997(14) 1.0879(12) 0.024(4) Uiso d . 1 . .
C C6 0.80976(11) 0.91409(10) 1.02375(9) 0.0129(2) Uani d . 1 . .
C C7 0.77873(12) 1.01441(11) 1.11690(10) 0.0150(2) Uani d . 1 . .
H H7 0.6821(15) 1.0028(12) 1.1408(12) 0.016(3) Uiso d . 1 . .
C C8 0.80632(12) 1.14397(11) 1.06434(10) 0.0174(2) Uani d . 1 . .
H H8A 0.7864(15) 1.2061(15) 1.1303(13) 0.026(4) Uiso d . 1 . .
H H8B 0.7486(14) 1.1589(14) 0.9908(12) 0.023(4) Uiso d . 1 . .
C C9 0.95672(12) 1.14670(9) 1.03299(10) 0.0150(2) Uani d . 1 . .
H H9 0.9853(14) 1.2232(14) 0.9994(12) 0.019(3) Uiso d . 1 . .
C C10 0.98425(12) 1.05431(10) 0.92880(10) 0.0137(2) Uani d . 1 . .
H H10A 0.9562(15) 1.0889(13) 0.8476(12) 0.020(3) Uiso d . 1 . .
H H10B 1.0795(16) 1.0292(14) 0.9265(13) 0.022(4) Uiso d . 1 . .
C C11 1.04178(12) 1.12303(11) 1.14906(9) 0.0160(2) Uani d . 1 . .
H H11A 1.1421(14) 1.1253(14) 1.1292(11) 0.018(3) Uiso d . 1 . .
H H11B 1.0252(14) 1.1959(13) 1.2076(12) 0.022(4) Uiso d . 1 . .
N N12 1.00916(10) 1.00157(9) 1.20468(8) 0.0139(2) Uani d . 1 . .
C C13 0.86495(12) 0.99465(10) 1.23364(10) 0.0154(2) Uani d . 1 . .
H H13A 0.8353(13) 1.0555(12) 1.2962(12) 0.015(3) Uiso d . 1 . .
H H13B 0.8429(13) 0.9123(13) 1.2648(12) 0.020(3) Uiso d . 1 . .
C C14 1.08925(14) 0.98412(12) 1.31729(11) 0.0202(3) Uani d . 1 . .
H H14A 1.0719(14) 0.9084(15) 1.3549(13) 0.025(4) Uiso d . 1 . .
H H14B 1.1830(16) 0.9908(12) 1.2980(12) 0.022(4) Uiso d . 1 . .
H H14C 1.0686(18) 1.0426(17) 1.3806(15) 0.039(5) Uiso d . 1 . .

loop_
_atom_site_aniso_label
_atom_site_aniso_U_11
_atom_site_aniso_U_22
_atom_site_aniso_U_33
_atom_site_aniso_U_12
_atom_site_aniso_U_13
_atom_site_aniso_U_23
N1 0.0113(4) 0.0105(4) 0.0114(4) -0.0004(3) 0.0001(3) 0.0008(3)
C2 0.0118(5) 0.0134(5) 0.0120(4) 0.0027(4) -0.0021(4) 0.0009(3)
S2 0.01402(13) 0.01866(13) 0.01242(12) 0.00195(11) 0.00257(9) -0.00147(10)
C3 0.0192(6) 0.0131(5) 0.0161(5) 0.0004(4) -0.0022(4) -0.0024(4)
C4 0.0222(6) 0.0154(5) 0.0208(6) -0.0067(5) -0.0026(5) 0.0016(4)
C5 0.0170(6) 0.0195(6) 0.0157(5) -0.0047(4) 0.0021(4) 0.0011(4)
C6 0.0112(5) 0.0164(5) 0.0112(5) 0.0003(4) -0.0007(4) 0.0015(4)
C7 0.0126(6) 0.0187(5) 0.0138(5) 0.0018(4) 0.0029(4) -0.0026(4)
C8 0.0202(6) 0.0158(6) 0.0162(5) 0.0059(5) -0.0004(4) -0.0017(4)
C9 0.0213(6) 0.0092(5) 0.0144(5) -0.0012(4) 0.0009(4) 0.0000(4)
C10 0.0151(6) 0.0120(5) 0.0141(5) -0.0028(4) 0.0025(4) 0.0009(4)
C11 0.0197(5) 0.0131(5) 0.0153(5) -0.0033(5) -0.0002(4) -0.0005(4)
N12 0.0165(5) 0.0126(4) 0.0126(4) -0.0005(3) -0.0012(3) 0.0012(3)
C13 0.0182(6) 0.0167(5) 0.0112(5) -0.0007(4) 0.0027(4) -0.0005(4)
C14 0.0253(7) 0.0179(6) 0.0176(6) -0.0012(5) -0.0061(5) 0.0016(4)

loop_
_atom_type_symbol
_atom_type_description
_atom_type_scat_dispersion_real
_atom_type_scat_dispersion_imag
_atom_type_scat_source
C C 0.0033 0.0016 'International Tables Vol C Tables 4.2.6.8 and 6.1.1.4'
H H 0.0000 0.0000 'International Tables Vol C Tables 4.2.6.8 and 6.1.1.4'
N N 0.0061 0.0033 'International Tables Vol C Tables 4.2.6.8 and 6.1.1.4'
S S 0.1246 0.1234 'International Tables Vol C Tables 4.2.6.8 and 6.1.1.4'

loop_
_geom_angle_atom_site_label_1
_geom_angle_atom_site_label_2
_geom_angle_atom_site_label_3
_geom_angle_site_symmetry_1
_geom_angle_site_symmetry_3
_geom_angle
_geom_angle_publ_flag
C6 N1 C2 . . 122.20(9) ?
C6 N1 C10 . . 121.42(9) ?
C2 N1 C10 . . 116.29(9) ?
N1 C2 C3 . . 116.48(9) ?
N1 C2 S2 . . 121.65(8) ?
C3 C2 S2 . . 121.87(8) ?
C4 C3 C2 . . 121.69(10) ?
C4 C3 H3 . . 120.5(8) ?
C2 C3 H3 . . 117.8(8) ?
C3 C4 C5 . . 119.50(11) ?
C3 C4 H4 . . 121.5(8) ?
C5 C4 H4 . . 118.9(8) ?
C6 C5 C4 . . 120.16(11) ?
C6 C5 H5 . . 114.1(9) ?
C4 C5 H5 . . 125.7(9) ?
C5 C6 N1 . . 119.89(10) ?
C5 C6 C7 . . 120.23(10) ?
N1 C6 C7 . . 119.88(9) ?
C6 C7 C8 . . 111.27(9) ?
C6 C7 C13 . . 109.91(9) ?
C8 C7 C13 . . 109.48(9) ?
C6 C7 H7 . . 106.3(8) ?
C8 C7 H7 . . 112.4(8) ?
C13 C7 H7 . . 107.3(8) ?
C9 C8 C7 . . 105.96(9) ?
C9 C8 H8A . . 109.9(9) ?
C7 C8 H8A . . 107.7(8) ?
C9 C8 H8B . . 112.1(8) ?
C7 C8 H8B . . 110.1(9) ?
H8A C8 H8B . . 110.8(12) ?
C8 C9 C10 . . 109.04(9) ?
C8 C9 C11 . . 110.31(9) ?
C10 C9 C11 . . 113.73(9) ?
C8 C9 H9 . . 113.3(9) ?
C10 C9 H9 . . 103.0(8) ?
C11 C9 H9 . . 107.3(8) ?
N1 C10 C9 . . 115.61(9) ?
N1 C10 H10A . . 103.5(8) ?
C9 C10 H10A . . 111.3(8) ?
N1 C10 H10B . . 104.0(9) ?
C9 C10 H10B . . 111.6(8) ?
H10A C10 H10B . . 110.3(12) ?
N12 C11 C9 . . 111.29(9) ?
N12 C11 H11A . . 108.8(8) ?
C9 C11 H11A . . 110.8(7) ?
N12 C11 H11B . . 112.8(8) ?
C9 C11 H11B . . 107.2(8) ?
H11A C11 H11B . . 105.7(11) ?
C13 N12 C14 . . 109.89(9) ?
C13 N12 C11 . . 110.29(9) ?
C14 N12 C11 . . 109.66(9) ?
N12 C13 C7 . . 110.81(9) ?
N12 C13 H13A . . 113.8(8) ?
C7 C13 H13A . . 108.1(8) ?
N12 C13 H13B . . 109.9(8) ?
C7 C13 H13B . . 106.7(8) ?
H13A C13 H13B . . 107.2(10) ?
N12 C14 H14A . . 112.3(9) ?
N12 C14 H14B . . 109.4(8) ?
H14A C14 H14B . . 110.0(12) ?
N12 C14 H14C . . 113.7(10) ?
H14A C14 H14C . . 102.7(13) ?
H14B C14 H14C . . 108.5(13) ?

loop_
_geom_bond_atom_site_label_1
_geom_bond_atom_site_label_2
_geom_bond_site_symmetry_2
_geom_bond_distance
_geom_bond_publ_flag
N1 C6 . 1.3747(13) ?
N1 C2 . 1.3913(13) ?
N1 C10 . 1.4936(14) ?
C2 C3 . 1.4143(15) ?
C2 S2 . 1.6990(11) ?
C3 C4 . 1.3682(16) ?
C3 H3 . 0.948(14) ?
C4 C5 . 1.3957(16) ?
C4 H4 . 1.009(16) ?
C5 C6 . 1.3688(16) ?
C5 H5 . 0.968(15) ?
C6 C7 . 1.5037(15) ?
C7 C8 . 1.5225(16) ?
C7 C13 . 1.5371(16) ?
C7 H7 . 0.994(14) ?
C8 C9 . 1.5205(16) ?
C8 H8A . 0.995(15) ?
C8 H8B . 0.991(14) ?
C9 C10 . 1.5237(15) ?
C9 C11 . 1.5312(14) ?
C9 H9 . 0.939(14) ?
C10 H10A . 0.993(14) ?
C10 H10B . 0.976(16) ?
C11 N12 . 1.4674(14) ?
C11 H11A . 1.012(13) ?
C11 H11B . 1.018(14) ?
N12 C13 . 1.4570(15) ?
N12 C14 . 1.4638(15) ?
C13 H13A . 0.983(13) ?
C13 H13B . 0.968(14) ?
C14 H14A . 0.922(16) ?
C14 H14B . 0.950(16) ?
C14 H14C . 0.950(17) ?

loop_
_geom_hbond_atom_site_label_D
_geom_hbond_atom_site_label_H
_geom_hbond_atom_site_label_A
_geom_hbond_site_symmetry_A
_geom_hbond_distance_DH
_geom_hbond_distance_HA
_geom_hbond_distance_DA
_geom_hbond_angle_DHA
C5 H5 S2 3_467 0.968(15) 2.893(14) 3.6861(12) 139.9(11)
C7 H7 S2 2_675 0.994(14) 2.879(14) 3.7338(12) 144.6(10)
C13 H13A Cg1 2_675 0.983(13) 2.648(13) 3.5717(14) 156.5(10)

loop_
_geom_torsion_atom_site_label_1
_geom_torsion_atom_site_label_2
_geom_torsion_atom_site_label_3
_geom_torsion_atom_site_label_4
_geom_torsion_site_symmetry_1
_geom_torsion_site_symmetry_2
_geom_torsion_site_symmetry_3
_geom_torsion_site_symmetry_4
_geom_torsion
_geom_torsion_publ_flag
C6 N1 C2 C3 . . . . -3.20(14) ?
C10 N1 C2 C3 . . . . -179.95(9) ?
C6 N1 C2 S2 . . . . 176.50(8) ?
C10 N1 C2 S2 . . . . -0.25(13) ?
N1 C2 C3 C4 . . . . 2.75(15) ?
S2 C2 C3 C4 . . . . -176.95(9) ?
C2 C3 C4 C5 . . . . -0.81(17) ?
C3 C4 C5 C6 . . . . -0.84(18) ?
C4 C5 C6 N1 . . . . 0.42(17) ?
C4 C5 C6 C7 . . . . -179.26(11) ?
C2 N1 C6 C5 . . . . 1.69(15) ?
C10 N1 C6 C5 . . . . 178.28(10) ?
C2 N1 C6 C7 . . . . -178.62(9) ?
C10 N1 C6 C7 . . . . -2.04(15) ?
C5 C6 C7 C8 . . . . -150.56(10) ?
N1 C6 C7 C8 . . . . 29.76(14) ?
C5 C6 C7 C13 . . . . 88.00(13) ?
N1 C6 C7 C13 . . . . -91.68(11) ?
C6 C7 C8 C9 . . . . -61.04(12) ?
C13 C7 C8 C9 . . . . 60.65(11) ?
C7 C8 C9 C10 . . . . 65.86(11) ?
C7 C8 C9 C11 . . . . -59.71(11) ?
C6 N1 C10 C9 . . . . 7.35(14) ?
C2 N1 C10 C9 . . . . -175.87(9) ?
C8 C9 C10 N1 . . . . -39.82(12) ?
C11 C9 C10 N1 . . . . 83.75(12) ?
C8 C9 C11 N12 . . . . 59.15(12) ?
C10 C9 C11 N12 . . . . -63.71(12) ?
C9 C11 N12 C13 . . . . -57.09(12) ?
C9 C11 N12 C14 . . . . -178.23(9) ?
C14 N12 C13 C7 . . . . 179.28(9) ?
C11 N12 C13 C7 . . . . 58.27(12) ?
C6 C7 C13 N12 . . . . 60.91(12) ?
C8 C7 C13 N12 . . . . -61.59(12) ?

loop_
_cod_related_entry_id
_cod_related_entry_database
_cod_related_entry_code
1 ChemSpider 24745468
